data_4112978
loop_
_publ_author_name
'Weidong Li'
'Xiaochun Zhang'
'Auke Meetsma'
'Bart Hessen'

_publ_contact_author_address
;
     Crystal Structure Center,
     Inorganic Solid State Chemistry Laboratory
     Chemical Physics,
     Materials Science Center,
     Groningen University,
     Nijenborgh 4,
     NL-9747 AG Groningen,
     The Netherlands.
;
_publ_contact_author_email A.Meetsma@fwn.rug.nl
_publ_contact_author_fax '+31 50 3634441'
_publ_contact_author_name
;
   Drs. A. Meetsma
;
_publ_contact_author_phone '+31 50 3634368'
_publ_section_title
;
 Palladium-Catalyzed Copolymerization of Ethene with Acrolein Dimethyl
 Acetal: Catalyst Action and Deactivation
;
_journal_name_full 'Journal of the American Chemical Society'
_journal_page_first 12246
_journal_page_last 12247
_journal_paper_doi 10.1021/ja045948y
_journal_volume 126
_journal_year 2004
_chemical_compound_source 'see text'
_chemical_formula_moiety 'C31 H45 N2 Pd, C32 H12 B F24, 0.5(C5 H12)'
_chemical_formula_sum 'C65.5 H63 B F24 N2 Pd'
_chemical_formula_weight 1451.43
_chemical_name_systematic ' ?'
_space_group_IT_number 2
_symmetry_cell_setting triclinic
_symmetry_Int_Tables_number 2
_symmetry_space_group_name_Hall '-P 1'
_symmetry_space_group_name_H-M 'P -1'
_atom_sites_solution_hydrogens geom
_atom_sites_solution_primary heavy
_atom_sites_solution_secondary direct
_audit_creation_date '2003-11-12  09:59:23'
_audit_creation_method
;
 PLATON <TABLE ACC> option
 SHELXL97-2 & Manual Editing
;
_audit_update_record
;
 ?
;
_cell_angle_alpha 108.590(1)
_cell_angle_beta 95.619(1)
_cell_angle_gamma 94.228(1)
_cell_formula_units_Z 2
_cell_length_a 12.6191(5)
_cell_length_b 14.6417(6)
_cell_length_c 18.3813(8)
_cell_measurement_reflns_used 9490
_cell_measurement_temperature 100(1)
_cell_measurement_theta_max 27.30
_cell_measurement_theta_min 2.25
_cell_volume 3183.7(2)
_computing_cell_refinement 'SAINT, Bruker Version 6.02A, 2000'
_computing_data_collection 'SMART, Bruker Version 5.624, 2001'
_computing_data_reduction 'XPREP, Bruker Version 5.1/NT, 2000'
_computing_molecular_graphics
;
 PLUTO (Meetsma, 2003)
 PLATON (Spek, 1994)
;
_computing_publication_material 'PLATON (Spek, 1990)'
_computing_structure_refinement 'SHELXL-97 (Sheldrick, 1997)'
_computing_structure_solution
;
 DIRDIF-99 (Beurskens et al., 1999)
;
_diffrn_ambient_temperature 100(1)
_diffrn_detector_area_resol_mean '4096x4096 / 62x62 (binned 512)'
_diffrn_measured_fraction_theta_full 0.985
_diffrn_measured_fraction_theta_max 0.962
_diffrn_measurement_device_type
;
  Bruker Smart Apex
;
_diffrn_measurement_method 'phi and omega scans'
_diffrn_radiation_detector
;
  CCD area-detector
;
_diffrn_radiation_monochromator 'parallel mounted graphite'
_diffrn_radiation_source 'fine focus sealed Siemens Mo tube '
_diffrn_radiation_type MoK\a
_diffrn_radiation_wavelength 0.71073
_diffrn_reflns_av_R_equivalents 0.0218
_diffrn_reflns_av_sigmaI/netI 0.0417
_diffrn_reflns_limit_h_max 14
_diffrn_reflns_limit_h_min -16
_diffrn_reflns_limit_k_max 19
_diffrn_reflns_limit_k_min -17
_diffrn_reflns_limit_l_max 24
_diffrn_reflns_limit_l_min -24
_diffrn_reflns_number 29404
_diffrn_reflns_reduction_process
;
 Intensity data were corrected for Lorentz and polarization
  effects, decay and absorption and reduced to F~o~^2^
  using SAINT (Bruker, 2000) and SADABS (Sheldrick, 2001)
;
_diffrn_reflns_theta_full 25.00
_diffrn_reflns_theta_max 28.28
_diffrn_reflns_theta_min 2.25
_exptl_absorpt_coefficient_mu 0.404
_exptl_absorpt_correction_T_max 0.9571
_exptl_absorpt_correction_T_min 0.8814
_exptl_absorpt_correction_type multi-scan
_exptl_absorpt_process_details '(SADABS, Sheldrick, Bruker, 2000))'
_exptl_crystal_colour yellow
_exptl_crystal_density_diffrn 1.514
_exptl_crystal_description platelet
_exptl_crystal_F_000 1474
_exptl_crystal_size_max 0.52
_exptl_crystal_size_mid 0.39
_exptl_crystal_size_min 0.11
_refine_diff_density_max 1.773
_refine_diff_density_min -0.785
_refine_diff_density_rms 0.098
_refine_ls_extinction_method none
_refine_ls_goodness_of_fit_ref 1.101
_refine_ls_hydrogen_treatment constr
_refine_ls_matrix_type full
_refine_ls_number_parameters 851
_refine_ls_number_reflns 15198
_refine_ls_number_restraints 0
_refine_ls_restrained_S_all 1.101
_refine_ls_R_factor_all 0.0682
_refine_ls_R_factor_gt 0.0554
_refine_ls_shift/su_max 0.015
_refine_ls_shift/su_mean 0.001
_refine_ls_structure_factor_coef Fsqd
_refine_ls_weighting_details 'calc w=1/[\s^2^(Fo^2^)+(0.1015P)^2^+0.0P] where P=(Fo^2^+2Fc^2^)/3'
_refine_ls_weighting_scheme calc
_refine_ls_wR_factor_gt 0.1550
_refine_ls_wR_factor_ref 0.1609
_reflns_number_gt 11959
_reflns_number_total 15198
_reflns_threshold_expression I>2\s(I)
_cod_data_source_file ja045948ysi20040707_111935.cif
_cod_data_source_block global
_cod_database_code 4112978
_vrn_publ_code_squeezed_elec 18
_vrn_publ_code_void_volume 100.3
_vrn_publ_code_frame_time_sec 10.0
_vrn_publ_code_meas_time_hour 8.0

loop_
_symmetry_equiv_pos_as_xyz
x,y,z
-x,-y,-z

loop_
_atom_site_aniso_label
_atom_site_aniso_U_11
_atom_site_aniso_U_22
_atom_site_aniso_U_33
_atom_site_aniso_U_23
_atom_site_aniso_U_13
_atom_site_aniso_U_12
Pd11 0.0381(1) 0.0239(1) 0.0307(1) 0.0123(1) 0.0122(1) 0.0016(1)
N11 0.0324(12) 0.0214(11) 0.0348(12) 0.0117(9) 0.0087(9) 0.0033(10)
N12 0.0339(12) 0.0196(11) 0.0316(11) 0.0080(9) 0.0076(9) 0.0021(9)
C1302 0.047(6) 0.054(5) 0.027(3) 0.021(3) 0.011(3) -0.011(4)
C11 0.0310(14) 0.0246(14) 0.0358(14) 0.0131(11) 0.0117(11) 0.0053(11)
C12 0.0327(16) 0.0284(16) 0.070(2) 0.0065(15) 0.0192(15) -0.0011(13)
C13 0.0301(15) 0.0345(17) 0.0588(19) 0.0127(14) 0.0173(14) 0.0086(13)
C14 0.0431(17) 0.0317(16) 0.0389(15) 0.0146(12) 0.0142(13) 0.0132(13)
C15 0.0416(17) 0.0254(15) 0.0396(15) 0.0085(12) 0.0046(13) 0.0066(13)
C16 0.0345(15) 0.0246(14) 0.0382(14) 0.0111(12) 0.0047(12) 0.0050(12)
C17 0.033(2) 0.043(2) 0.169(6) -0.031(3) 0.032(3) -0.0082(18)
C18 0.107(4) 0.089(4) 0.166(6) 0.084(5) -0.037(4) -0.057(4)
C110 0.0321(16) 0.0295(16) 0.0552(19) 0.0033(14) 0.0018(14) 0.0047(13)
C111 0.0348(18) 0.077(3) 0.071(2) 0.041(2) 0.0148(17) 0.0055(18)
C112 0.040(2) 0.146(5) 0.107(4) 0.092(4) -0.006(2) 0.002(3)
C113 0.0217(13) 0.0369(16) 0.0289(13) 0.0109(11) 0.0049(10) -0.0015(11)
C114 0.0439(17) 0.0266(15) 0.0386(15) 0.0176(12) 0.0099(12) 0.0070(13)
C115 0.0285(14) 0.0299(15) 0.0318(13) 0.0158(11) 0.0019(11) -0.0039(11)
C116 0.0541(19) 0.0280(15) 0.0308(14) 0.0107(12) 0.0113(13) 0.0055(14)
C117 0.0463(17) 0.0187(13) 0.0301(13) 0.0087(11) 0.0081(12) -0.0011(12)
C118 0.0518(18) 0.0205(13) 0.0321(14) 0.0099(11) 0.0141(12) 0.0064(13)
C119 0.065(2) 0.0246(16) 0.062(2) 0.0177(15) 0.0199(18) 0.0133(16)
C120 0.084(3) 0.0209(16) 0.076(3) 0.0114(16) 0.024(2) 0.0046(18)
C121 0.062(2) 0.0286(17) 0.060(2) 0.0114(15) 0.0119(18) -0.0053(16)
C122 0.0510(19) 0.0263(15) 0.0418(16) 0.0127(13) 0.0082(14) -0.0026(14)
C123 0.0418(16) 0.0287(15) 0.0346(14) 0.0142(12) 0.0089(12) 0.0097(13)
C124 0.052(2) 0.045(2) 0.058(2) 0.0213(16) 0.0236(17) 0.0116(16)
C125 0.0462(19) 0.054(2) 0.0359(16) 0.0156(15) 0.0045(14) 0.0067(16)
C126 0.0453(19) 0.0341(18) 0.063(2) 0.0149(16) 0.0045(16) -0.0043(15)
C127 0.057(3) 0.075(3) 0.110(4) 0.045(3) 0.029(3) 0.001(2)
C128 0.058(3) 0.102(4) 0.094(4) 0.051(3) 0.000(2) 0.006(3)
C129 0.099(3) 0.055(2) 0.0440(19) 0.0206(18) 0.040(2) 0.022(2)
C131 0.110(4) 0.054(2) 0.064(2) 0.042(2) 0.044(2) 0.027(2)
C191 0.043(3) 0.047(4) 0.050(3) -0.004(2) 0.014(2) -0.015(3)
C192 0.130(16) 0.106(16) 0.075(11) 0.061(11) -0.046(10) -0.036(13)
C1301 0.097(14) 0.070(7) 0.036(4) 0.028(4) 0.011(5) -0.004(7)
F21 0.0381(10) 0.0617(14) 0.0451(10) 0.0027(9) 0.0096(8) 0.0096(9)
F22 0.0426(11) 0.0680(14) 0.0526(11) 0.0224(10) 0.0197(9) 0.0018(10)
F23 0.116(2) 0.0518(13) 0.0626(13) 0.0276(11) 0.0252(13) 0.0509(14)
F24 0.0362(12) 0.095(2) 0.0918(19) 0.0199(15) -0.0145(12) -0.0164(12)
F25 0.109(2) 0.0438(14) 0.117(2) 0.0379(15) -0.0616(18) -0.0422(14)
F26 0.0651(14) 0.0509(13) 0.0521(12) 0.0089(10) -0.0253(10) -0.0124(11)
F27 0.148(3) 0.117(3) 0.189(4) 0.124(3) -0.072(3) -0.088(2)
F28 0.0453(13) 0.0402(13) 0.150(3) 0.0309(15) 0.0164(14) -0.0106(10)
F29 0.111(2) 0.0248(13) 0.209(4) -0.0199(17) 0.078(3) -0.0247(14)
F210 0.0496(11) 0.0456(12) 0.0412(10) -0.0094(8) 0.0106(8) 0.0015(9)
F211 0.0448(11) 0.0384(10) 0.0517(11) 0.0119(9) 0.0185(9) 0.0019(8)
F212 0.0319(10) 0.0659(14) 0.0578(12) 0.0236(10) -0.0029(8) 0.0089(9)
F213 0.1042(19) 0.0733(17) 0.0576(13) 0.0254(12) -0.0011(13) 0.0536(15)
F214 0.0985(17) 0.0448(12) 0.0356(10) 0.0191(9) -0.0131(10) -0.0052(12)
F215 0.0734(16) 0.103(2) 0.0509(12) 0.0438(13) 0.0196(11) 0.0020(14)
F216 0.0529(14) 0.0316(12) 0.135(2) -0.0245(13) 0.0175(14) -0.0017(10)
F217 0.0595(15) 0.0379(13) 0.164(3) -0.0270(16) 0.0439(17) -0.0195(11)
F218 0.284(5) 0.0570(19) 0.099(2) 0.0313(17) -0.085(3) -0.093(3)
F219 0.0275(9) 0.0524(11) 0.0395(9) 0.0188(8) 0.0059(7) -0.0020(8)
F220 0.0278(9) 0.0696(14) 0.0319(9) 0.0134(9) -0.0036(7) -0.0066(9)
F221 0.0393(11) 0.0306(10) 0.0878(15) 0.0048(10) 0.0069(10) -0.0089(8)
F222 0.0504(12) 0.0928(18) 0.0557(12) 0.0540(12) -0.0114(10) -0.0166(12)
F223 0.0881(16) 0.0607(14) 0.0646(13) 0.0393(11) 0.0485(12) 0.0317(12)
F224 0.0614(12) 0.0394(11) 0.0486(10) 0.0216(9) 0.0036(9) -0.0165(9)
C21 0.0284(13) 0.0204(12) 0.0296(12) 0.0123(10) 0.0025(10) -0.0033(10)
C22 0.0263(13) 0.0209(13) 0.0333(13) 0.0115(10) 0.0032(10) -0.0005(10)
C23 0.0297(14) 0.0270(14) 0.0416(15) 0.0203(12) 0.0070(11) 0.0026(11)
C24 0.0245(14) 0.0397(17) 0.0519(17) 0.0271(14) 0.0043(12) -0.0001(12)
C25 0.0325(15) 0.0307(16) 0.0429(16) 0.0168(13) -0.0047(12) -0.0086(12)
C26 0.0321(14) 0.0254(14) 0.0327(13) 0.0125(11) -0.0007(11) -0.0051(11)
C27 0.0307(15) 0.0416(18) 0.0485(17) 0.0238(14) 0.0095(13) 0.0122(13)
C28 0.0374(19) 0.044(2) 0.066(2) 0.0172(18) -0.0111(16) -0.0141(16)
C29 0.0280(13) 0.0213(13) 0.0224(11) 0.0082(9) -0.0018(10) -0.0030(10)
C210 0.0305(14) 0.0243(14) 0.0355(14) 0.0108(11) 0.0029(11) -0.0012(11)
C211 0.0365(16) 0.0202(14) 0.0422(15) 0.0102(12) -0.0029(12) -0.0047(12)
C212 0.0373(16) 0.0203(14) 0.0361(14) 0.0024(11) -0.0043(12) 0.0038(12)
C213 0.0270(14) 0.0276(14) 0.0257(12) 0.0053(10) -0.0057(10) 0.0010(11)
C214 0.0296(13) 0.0203(13) 0.0229(11) 0.0061(10) -0.0022(10) -0.0030(10)
C215 0.050(2) 0.0227(16) 0.071(2) 0.0147(16) 0.0059(17) -0.0055(14)
C216 0.0367(16) 0.0301(15) 0.0314(14) 0.0027(12) 0.0014(12) 0.0037(13)
C217 0.0247(13) 0.0185(12) 0.0268(12) 0.0058(10) 0.0055(10) 0.0001(10)
C218 0.0290(14) 0.0191(12) 0.0296(12) 0.0082(10) 0.0059(10) 0.0013(10)
C219 0.0311(14) 0.0255(14) 0.0342(13) 0.0138(11) 0.0092(11) 0.0057(11)
C220 0.0398(16) 0.0227(14) 0.0486(16) 0.0179(12) 0.0169(13) 0.0047(12)
C221 0.0338(15) 0.0182(13) 0.0442(16) 0.0057(12) 0.0100(12) -0.0040(11)
C222 0.0299(14) 0.0225(13) 0.0293(13) 0.0046(10) 0.0070(10) -0.0005(11)
C223 0.0521(19) 0.0313(16) 0.0380(15) 0.0193(13) 0.0095(13) 0.0113(14)
C224 0.065(2) 0.0225(16) 0.0511(19) 0.0072(14) 0.0073(17) -0.0111(16)
C225 0.0257(13) 0.0176(12) 0.0245(11) 0.0042(9) 0.0026(9) -0.0013(10)
C226 0.0270(13) 0.0237(13) 0.0250(12) 0.0052(10) 0.0057(10) 0.0008(10)
C227 0.0246(13) 0.0237(13) 0.0270(12) 0.0044(10) 0.0034(10) 0.0004(11)
C228 0.0270(13) 0.0267(14) 0.0259(12) 0.0053(10) 0.0012(10) 0.0036(11)
C229 0.0280(13) 0.0196(13) 0.0295(12) 0.0081(10) 0.0043(10) 0.0035(10)
C230 0.0238(12) 0.0200(12) 0.0266(12) 0.0061(10) 0.0028(10) -0.0019(10)
C231 0.0273(14) 0.0331(16) 0.0361(14) 0.0070(12) 0.0051(11) 0.0002(12)
C232 0.0363(16) 0.0294(15) 0.0333(14) 0.0147(12) 0.0021(11) 0.0023(12)
B2 0.0267(14) 0.0193(14) 0.0243(13) 0.0055(11) 0.0029(11) -0.0029(11)

loop_
_atom_site_label
_atom_site_type_symbol
_atom_site_thermal_displace_type
_atom_site_fract_x
_atom_site_fract_y
_atom_site_fract_z
_atom_site_occupancy
_atom_site_U_iso_or_equiv
Pd11 Pd Uani 0.04459(2) 0.28205(2) 0.31278(1) 1.000 0.0297(1)
N11 N Uani 0.03673(19) 0.38764(16) 0.25853(13) 1.000 0.0286(7)
N12 N Uani 0.08520(19) 0.21088(16) 0.20244(13) 1.000 0.0283(7)
C11 C Uani -0.0097(2) 0.4763(2) 0.29314(16) 1.000 0.0291(8)
C12 C Uani -0.1211(3) 0.4719(2) 0.2816(2) 1.000 0.0454(10)
C13 C Uani -0.1680(3) 0.5537(2) 0.3214(2) 1.000 0.0407(10)
C14 C Uani -0.1065(3) 0.6360(2) 0.37012(17) 1.000 0.0361(9)
C15 C Uani 0.0038(3) 0.6391(2) 0.38005(17) 1.000 0.0360(9)
C16 C Uani 0.0549(2) 0.5588(2) 0.34130(17) 1.000 0.0322(8)
C17 C Uani -0.1917(3) 0.3829(3) 0.2292(4) 1.000 0.097(2)
C18 C Uani -0.2618(5) 0.3380(4) 0.2708(4) 1.000 0.118(3)
C110 C Uani 0.1766(3) 0.5640(2) 0.3538(2) 1.000 0.0417(10)
C111 C Uani 0.2296(3) 0.6454(3) 0.3322(2) 1.000 0.0564(13)
C112 C Uani 0.2162(3) 0.5766(5) 0.4386(3) 1.000 0.087(2)
C113 C Uani 0.0696(2) 0.3644(2) 0.19187(15) 1.000 0.0293(8)
C114 C Uani 0.0725(3) 0.4302(2) 0.14301(17) 1.000 0.0342(9)
C115 C Uani 0.0974(2) 0.2638(2) 0.15952(16) 1.000 0.0292(8)
C116 C Uani 0.1304(3) 0.2297(2) 0.07975(16) 1.000 0.0369(9)
C117 C Uani 0.0944(3) 0.1072(2) 0.17577(16) 1.000 0.0316(8)
C118 C Uani 0.1945(3) 0.0728(2) 0.17643(16) 1.000 0.0338(9)
C119 C Uani 0.1952(3) -0.0275(2) 0.1546(2) 1.000 0.0484(11)
C120 C Uani 0.1021(4) -0.0893(3) 0.1339(3) 1.000 0.0605(15)
C121 C Uani 0.0032(3) -0.0536(3) 0.1336(2) 1.000 0.0512(11)
C122 C Uani -0.0028(3) 0.0466(2) 0.15617(18) 1.000 0.0395(10)
C123 C Uani 0.2982(2) 0.1407(2) 0.20169(16) 1.000 0.0335(9)
C124 C Uani 0.3978(3) 0.0932(3) 0.1723(2) 1.000 0.0491(12)
C125 C Uani 0.3179(3) 0.1852(3) 0.29052(18) 1.000 0.0452(11)
C126 C Uani -0.1106(3) 0.0857(3) 0.1552(2) 1.000 0.0484(11)
C127 C Uani -0.1975(4) 0.0271(4) 0.1801(3) 1.000 0.0762(19)
C128 C Uani -0.1499(4) 0.0917(4) 0.0763(3) 1.000 0.081(2)
C129 C Uani 0.0076(4) 0.3460(3) 0.4259(2) 1.000 0.0621(14)
C131 C Uani 0.0555(4) 0.1848(3) 0.3765(2) 1.000 0.0673(16)
C191 C Uani -0.2721(4) 0.4140(4) 0.1658(3) 0.666(11) 0.0519(19)
C192 C Uani -0.2009(16) 0.3428(15) 0.1632(10) 0.334(11) 0.103(8)
C1301 C Uani 0.0571(19) 0.2727(9) 0.4233(6) 0.49(2) 0.066(5)
C1302 C Uani -0.0082(12) 0.2505(7) 0.4092(5) 0.51(2) 0.041(3)
H13 H Uiso -0.24377 0.55255 0.31468 1.000 0.0488
H14 H Uiso -0.13994 0.69067 0.39700 1.000 0.0433
H15 H Uiso 0.04572 0.69630 0.41354 1.000 0.0432
H18 H Uiso -0.31134 0.38363 0.29489 1.000 0.1769
H18' H Uiso -0.21806 0.32148 0.31090 1.000 0.1769
H18" H Uiso -0.30275 0.27896 0.23429 1.000 0.1769
H110 H Uiso 0.19816 0.50158 0.32033 1.000 0.0500
H111 H Uiso 0.20614 0.63625 0.27770 1.000 0.0845
H111' H Uiso 0.30756 0.64556 0.34014 1.000 0.0845
H111" H Uiso 0.20967 0.70732 0.36471 1.000 0.0845
H112 H Uiso 0.29098 0.56285 0.44293 1.000 0.1301
H112' H Uiso 0.17187 0.53170 0.45583 1.000 0.1301
H112" H Uiso 0.21116 0.64341 0.47102 1.000 0.1301
H114 H Uiso 0.05500 0.49439 0.17298 1.000 0.0513
H114' H Uiso 0.02012 0.40266 0.09653 1.000 0.0513
H114" H Uiso 0.14439 0.43615 0.12787 1.000 0.0513
H116 H Uiso 0.13689 0.16001 0.06449 1.000 0.0554
H116' H Uiso 0.19961 0.26476 0.07969 1.000 0.0554
H116" H Uiso 0.07631 0.24205 0.04303 1.000 0.0554
H119 H Uiso 0.26193 -0.05365 0.15400 1.000 0.0580
H120 H Uiso 0.10527 -0.15727 0.11950 1.000 0.0727
H121 H Uiso -0.06073 -0.09729 0.11813 1.000 0.0613
H123 H Uiso 0.28950 0.19495 0.18036 1.000 0.0402
H124 H Uiso 0.41141 0.04258 0.19525 1.000 0.0733
H124' H Uiso 0.45999 0.14243 0.18711 1.000 0.0733
H124" H Uiso 0.38522 0.06428 0.11577 1.000 0.0733
H125 H Uiso 0.25774 0.22093 0.30896 1.000 0.0679
H125' H Uiso 0.38427 0.22952 0.30589 1.000 0.0679
H125" H Uiso 0.32410 0.13336 0.31324 1.000 0.0679
H126 H Uiso -0.10106 0.15313 0.19297 1.000 0.0578
H127 H Uiso -0.21495 -0.03716 0.14082 1.000 0.1140
H127' H Uiso -0.26184 0.06105 0.18556 1.000 0.1140
H127" H Uiso -0.17111 0.02004 0.22974 1.000 0.1140
H128 H Uiso -0.15915 0.02664 0.03777 1.000 0.1217
H128' H Uiso -0.09720 0.13341 0.06200 1.000 0.1217
H128" H Uiso -0.21857 0.11899 0.07823 1.000 0.1217
H171 H Uiso -0.14580 0.33416 0.20070 1.000 0.1157
H191 H Uiso -0.32445 0.45386 0.19272 0.666(11) 0.0780
H191' H Uiso -0.30972 0.35534 0.12652 0.666(11) 0.0780
H191" H Uiso -0.22942 0.45095 0.14069 0.666(11) 0.0780
H192 H Uiso -0.14422 0.36967 0.14065 0.334(11) 0.1544
H192' H Uiso -0.27102 0.35103 0.13956 0.334(11) 0.1544
H192" H Uiso -0.19536 0.27360 0.15360 0.334(11) 0.1544
H1291 H Uiso 0.04661 0.41031 0.45584 1.000 0.0742
H1291' H Uiso -0.06908 0.34033 0.43307 1.000 0.0742
H1301 H Uiso 0.10902 0.28575 0.46742 0.49(2) 0.0787
H1302 H Uiso -0.07298 0.22604 0.42217 0.51(2) 0.0492
H1311 H Uiso -0.00936 0.13981 0.37156 1.000 0.0807
H1311' H Uiso 0.12304 0.15454 0.37749 1.000 0.0807
F21 F Uani 0.77714(15) 0.62352(16) 0.03813(11) 1.000 0.0514(7)
F22 F Uani 0.93532(16) 0.69655(16) 0.07092(12) 1.000 0.0531(7)
F23 F Uani 0.8965(2) 0.57013(16) 0.10104(13) 1.000 0.0715(9)
F24 F Uani 1.06050(18) 0.8550(2) 0.35327(16) 1.000 0.0798(10)
F25 F Uani 0.9656(3) 0.97617(18) 0.37214(18) 1.000 0.0952(11)
F26 F Uani 0.94468(18) 0.87513(16) 0.43177(12) 1.000 0.0613(8)
F27 F Uani 0.6159(3) 1.1780(3) 0.3207(3) 1.000 0.1456(19)
F28 F Uani 0.73891(18) 1.14374(17) 0.38926(19) 1.000 0.0791(12)
F29 F Uani 0.6223(3) 1.22486(18) 0.4397(3) 1.000 0.1266(16)
F210 F Uani 0.32241(16) 1.05808(14) 0.50761(11) 1.000 0.0510(6)
F211 F Uani 0.27813(15) 0.90559(14) 0.45104(11) 1.000 0.0449(6)
F212 F Uani 0.23486(15) 1.00608(16) 0.39373(12) 1.000 0.0515(7)
F213 F Uani 0.6714(2) 0.57392(19) 0.48749(14) 1.000 0.0759(10)
F214 F Uani 0.6484(2) 0.72295(15) 0.52203(11) 1.000 0.0604(8)
F215 F Uani 0.5228(2) 0.6185(2) 0.52364(13) 1.000 0.0709(9)
F216 F Uani 0.47555(19) 0.35255(16) 0.21581(18) 1.000 0.0856(9)
F217 F Uani 0.3303(2) 0.39731(17) 0.2493(2) 1.000 0.1008(12)
F218 F Uani 0.3808(4) 0.4219(2) 0.1563(2) 1.000 0.1589(19)
F219 F Uani 0.15153(13) 0.68634(14) 0.14104(10) 1.000 0.0391(6)
F220 F Uani 0.14522(13) 0.67543(15) 0.02116(10) 1.000 0.0450(6)
F221 F Uani 0.21302(15) 0.56738(14) 0.06232(14) 1.000 0.0569(7)
F222 F Uani 0.43247(17) 0.84934(18) -0.05248(12) 1.000 0.0618(8)
F223 F Uani 0.5773(2) 0.78992(17) -0.03247(13) 1.000 0.0627(8)
F224 F Uani 0.55717(16) 0.93253(14) 0.03664(11) 1.000 0.0495(6)
C21 C Uani 0.6883(2) 0.77720(19) 0.25017(15) 1.000 0.0256(7)
C22 C Uani 0.7205(2) 0.71806(19) 0.18142(16) 1.000 0.0264(8)
C23 C Uani 0.8285(2) 0.7131(2) 0.17094(17) 1.000 0.0305(8)
C24 C Uani 0.9079(2) 0.7660(2) 0.22898(18) 1.000 0.0360(9)
C25 C Uani 0.8787(2) 0.8230(2) 0.29795(18) 1.000 0.0355(9)
C26 C Uani 0.7713(2) 0.8288(2) 0.30882(16) 1.000 0.0301(8)
C27 C Uani 0.8579(2) 0.6509(2) 0.09595(19) 1.000 0.0374(10)
C28 C Uani 0.9623(3) 0.8833(3) 0.3635(2) 1.000 0.0516(11)
C29 C Uani 0.5357(2) 0.88320(19) 0.32109(14) 1.000 0.0243(7)
C210 C Uani 0.5940(2) 0.9709(2) 0.32783(16) 1.000 0.0302(8)
C211 C Uani 0.5682(2) 1.0595(2) 0.37439(17) 1.000 0.0340(9)
C212 C Uani 0.4798(2) 1.0654(2) 0.41253(16) 1.000 0.0335(8)
C213 C Uani 0.4166(2) 0.9800(2) 0.40450(15) 1.000 0.0283(8)
C214 C Uani 0.4449(2) 0.89075(19) 0.36063(14) 1.000 0.0252(7)
C215 C Uani 0.6370(3) 1.1511(2) 0.3802(2) 1.000 0.0487(11)
C216 C Uani 0.3137(2) 0.9859(2) 0.43906(16) 1.000 0.0347(9)
C217 C Uani 0.5347(2) 0.68876(18) 0.29455(14) 1.000 0.0237(7)
C218 C Uani 0.5680(2) 0.69914(19) 0.37254(15) 1.000 0.0258(7)
C219 C Uani 0.5568(2) 0.6222(2) 0.40102(16) 1.000 0.0288(8)
C220 C Uani 0.5087(2) 0.5319(2) 0.35417(18) 1.000 0.0347(9)
C221 C Uani 0.4748(2) 0.5200(2) 0.27739(17) 1.000 0.0332(8)
C222 C Uani 0.4896(2) 0.59552(19) 0.24824(15) 1.000 0.0281(8)
C223 C Uani 0.5994(3) 0.6346(2) 0.48294(17) 1.000 0.0380(10)
C224 C Uani 0.4192(3) 0.4225(2) 0.2262(2) 1.000 0.0482(11)
C225 C Uani 0.4862(2) 0.76816(18) 0.18107(14) 1.000 0.0235(7)
C226 C Uani 0.3797(2) 0.72538(19) 0.16445(14) 1.000 0.0259(7)
C227 C Uani 0.3153(2) 0.71955(19) 0.09685(15) 1.000 0.0262(7)
C228 C Uani 0.3534(2) 0.7588(2) 0.04330(15) 1.000 0.0275(8)
C229 C Uani 0.4580(2) 0.80400(18) 0.05979(15) 1.000 0.0256(7)
C230 C Uani 0.5221(2) 0.80847(18) 0.12701(14) 1.000 0.0241(7)
C231 C Uani 0.2067(2) 0.6626(2) 0.07990(17) 1.000 0.0333(8)
C232 C Uani 0.5048(2) 0.8441(2) 0.00327(16) 1.000 0.0322(9)
B2 B Uani 0.5604(2) 0.7790(2) 0.26228(16) 1.000 0.0242(8)
H22 H Uiso 0.66719 0.68018 0.14064 1.000 0.0317
H24 H Uiso 0.98130 0.76331 0.22170 1.000 0.0432
H26 H Uiso 0.75381 0.86857 0.35707 1.000 0.0361
H210 H Uiso 0.65334 0.96998 0.29961 1.000 0.0362
H212 H Uiso 0.46210 1.12625 0.44372 1.000 0.0401
H214 H Uiso 0.40164 0.83326 0.35726 1.000 0.0302
H218 H Uiso 0.59921 0.76080 0.40675 1.000 0.0309
H220 H Uiso 0.49912 0.47977 0.37399 1.000 0.0417
H222 H Uiso 0.46831 0.58372 0.19473 1.000 0.0338
H226 H Uiso 0.35065 0.69953 0.20044 1.000 0.0310
H228 H Uiso 0.30942 0.75489 -0.00286 1.000 0.0329
H230 H Uiso 0.59308 0.84007 0.13671 1.000 0.0289

loop_
_atom_type_symbol
_atom_type_description
_atom_type_scat_dispersion_real
_atom_type_scat_dispersion_imag
_atom_type_scat_source
Pd Pd -0.9988 1.0072 'International Tables Vol C Tables 4.2.6.8 and 6.1.1.4'
N N 0.0061 0.0033 'International Tables Vol C Tables 4.2.6.8 and 6.1.1.4'
F F 0.0171 0.0103 'International Tables Vol C Tables 4.2.6.8 and 6.1.1.4'
B B 0.0013 0.0007 'International Tables Vol C Tables 4.2.6.8 and 6.1.1.4'
H H 0.0000 0.0000 'International Tables Vol C Tables 4.2.6.8 and 6.1.1.4'
C C 0.0033 0.0016 'International Tables Vol C Tables 4.2.6.8 and 6.1.1.4'

loop_
_geom_angle_atom_site_label_1
_geom_angle_atom_site_label_2
_geom_angle_atom_site_label_3
_geom_angle
_geom_angle_publ_flag
N11 Pd11 N12 76.92(9) yes
N11 Pd11 C1302 140.2(3) yes
N11 Pd11 C129 106.78(14) yes
N11 Pd11 C131 175.24(12) yes
N11 Pd11 C1301 139.2(4) yes
N12 Pd11 C1302 140.2(3) yes
N12 Pd11 C129 176.19(14) yes
N12 Pd11 C131 107.30(13) yes
N12 Pd11 C1301 140.8(5) yes
C1302 Pd11 C129 36.6(3) yes
C1302 Pd11 C131 36.6(4) yes
C129 Pd11 C131 68.97(16) yes
C1301 Pd11 C129 35.4(5) yes
C1301 Pd11 C131 36.1(4) yes
Pd11 N11 C11 120.91(18) yes
Pd11 N11 C113 114.9(2) yes
C11 N11 C113 124.1(3) yes
Pd11 N12 C115 115.7(2) yes
Pd11 N12 C117 121.71(18) yes
C115 N12 C117 122.6(2) yes
C129 C1301 C131 137.0(14) no
Pd11 C1301 C129 73.8(6) yes
Pd11 C1301 C131 73.9(5) yes
Pd11 C1302 C131 71.4(5) yes
Pd11 C1302 C129 71.0(5) yes
C129 C1302 C131 128.0(11) no
N11 C11 C12 116.9(3) yes
N11 C11 C16 120.3(2) yes
C12 C11 C16 122.5(3) no
C13 C12 C17 119.4(3) no
C11 C12 C17 122.9(3) no
C11 C12 C13 117.7(3) no
C12 C13 C14 121.2(3) no
C13 C14 C15 120.1(3) no
C14 C15 C16 120.9(3) no
C11 C16 C15 117.6(3) no
C11 C16 C110 122.7(3) no
C15 C16 C110 119.8(3) no
C12 C17 C191 109.1(4) no
C18 C17 C192 113.9(12) no
C12 C17 C192 132.8(12) no
C18 C17 C191 106.4(4) no
C12 C17 C18 113.3(5) no
C129 C1301 H1301 111.49 no
C131 C1301 H1301 111.54 no
Pd11 C1301 H1301 139.60 no
C131 C1302 H1302 116.02 no
Pd11 C1302 H1302 137.29 no
C129 C1302 H1302 115.97 no
C111 C110 C112 109.4(4) no
C16 C110 C111 111.9(3) no
C16 C110 C112 110.5(3) no
C12 C13 H13 119.40 no
C14 C13 H13 119.38 no
C114 C113 C115 119.3(2) no
N11 C113 C114 123.8(3) yes
N11 C113 C115 116.7(3) yes
C13 C14 H14 119.95 no
C15 C14 H14 119.96 no
N12 C115 C113 115.2(2) yes
N12 C115 C116 125.1(3) yes
C113 C115 C116 119.6(3) no
C16 C15 H15 119.50 no
C14 C15 H15 119.59 no
C191 C17 H171 109.28 no
C192 C17 H171 53.10 no
C18 C17 H171 109.30 no
C118 C117 C122 123.4(3) no
C12 C17 H171 109.30 no
N12 C117 C122 115.6(3) yes
N12 C117 C118 120.8(3) yes
C17 C18 H18 109.47 no
C17 C18 H18' 109.49 no
C119 C118 C123 121.2(3) no
H18 C18 H18' 109.48 no
H18 C18 H18" 109.44 no
C17 C18 H18" 109.49 no
C117 C118 C123 122.1(3) no
C117 C118 C119 116.7(3) no
H18' C18 H18" 109.45 no
C118 C119 C120 121.7(4) no
C119 C120 C121 120.7(4) no
C120 C121 C122 120.3(4) no
C117 C122 C121 117.1(3) no
C121 C122 C126 120.4(3) no
C117 C122 C126 122.4(3) no
C124 C123 C125 109.3(3) no
C118 C123 C124 114.3(3) no
C118 C123 C125 110.4(2) no
C122 C126 C127 113.4(4) no
C122 C126 C128 111.7(3) no
C127 C126 C128 109.1(4) no
Pd11 C129 C1302 72.4(5) yes
Pd11 C129 C1301 70.8(5) yes
Pd11 C131 C1301 70.1(6) yes
Pd11 C131 C1302 72.0(5) yes
C111 C110 H110 108.34 no
C16 C110 H110 108.27 no
C112 C110 H110 108.31 no
C110 C111 H111' 109.41 no
C110 C111 H111" 109.48 no
H111" C111 H111 109.52 no
H111' C111 H111 109.49 no
C110 C111 H111 109.45 no
H111' C111 H111" 109.49 no
C110 C112 H112' 109.50 no
C110 C112 H112" 109.45 no
C110 C112 H112 109.40 no
H112' C112 H112" 109.52 no
H112' C112 H112 109.53 no
H112" C112 H112 109.43 no
C113 C114 H114" 109.44 no
H114' C114 H114 109.50 no
C113 C114 H114 109.48 no
H114' C114 H114" 109.46 no
C113 C114 H114' 109.49 no
H114" C114 H114 109.46 no
H116' C116 H116" 109.48 no
H116' C116 H116 109.44 no
H116" C116 H116 109.48 no
C115 C116 H116 109.47 no
C115 C116 H116' 109.47 no
C115 C116 H116" 109.49 no
C118 C119 H119 119.11 no
C120 C119 H119 119.18 no
C119 C120 H120 119.67 no
C121 C120 H120 119.62 no
C22 C21 C26 115.8(2) no
C26 C21 B2 122.8(2) yes
C122 C121 H121 119.86 no
C22 C21 B2 121.2(2) yes
C120 C121 H121 119.87 no
C21 C22 C23 122.1(3) no
C24 C23 C27 119.6(2) no
C124 C123 H123 107.58 no
C22 C23 C24 120.6(3) no
C118 C123 H123 107.51 no
C125 C123 H123 107.55 no
C22 C23 C27 119.8(2) no
C23 C24 C25 118.6(2) no
H124" C124 H124 109.42 no
C123 C124 H124 109.48 no
H124' C124 H124" 109.47 no
H124' C124 H124 109.50 no
C123 C124 H124' 109.49 no
C123 C124 H124" 109.46 no
C123 C125 H125" 109.45 no
C123 C125 H125 109.46 no
H125' C125 H125" 109.49 no
C24 C25 C28 120.9(3) no
C123 C125 H125' 109.49 no
C24 C25 C26 121.3(3) no
H125' C125 H125 109.51 no
H125" C125 H125 109.43 no
C26 C25 C28 117.8(3) no
C127 C126 H126 107.39 no
C122 C126 H126 107.46 no
C128 C126 H126 107.51 no
C21 C26 C25 121.6(3) no
F21 C27 F23 107.1(3) yes
C126 C127 H127' 109.44 no
F21 C27 C23 114.1(2) yes
F21 C27 F22 105.3(3) yes
H127' C127 H127 109.49 no
H127" C127 H127 109.49 no
F23 C27 C23 112.5(3) yes
F22 C27 F23 105.4(2) yes
F22 C27 C23 111.9(3) yes
H127' C127 H127" 109.51 no
C126 C127 H127" 109.47 no
C126 C127 H127 109.42 no
C126 C128 H128' 109.41 no
F25 C28 F26 106.2(3) yes
C126 C128 H128" 109.49 no
C126 C128 H128 109.47 no
H128' C128 H128" 109.47 no
H128' C128 H128 109.47 no
H128" C128 H128 109.52 no
F24 C28 F25 109.1(4) yes
F24 C28 F26 104.7(3) yes
F25 C28 C25 111.9(3) yes
F26 C28 C25 112.9(3) yes
F24 C28 C25 111.7(3) yes
C210 C29 C214 115.6(2) no
C210 C29 B2 122.7(2) yes
Pd11 C129 H1291 116.54 no
Pd11 C129 H1291' 116.51 no
C214 C29 B2 121.2(2) yes
H1291 C129 H1291' 113.51 no
C1302 C129 H1291 151.61 no
C1302 C129 H1291' 81.62 no
C1301 C129 H1291' 116.57 no
C1301 C129 H1291 116.55 no
C1301 C131 H1311' 116.60 no
Pd11 C131 H1311' 116.62 no
Pd11 C131 H1311 116.65 no
C1302 C131 H1311 81.99 no
C1302 C131 H1311' 151.29 no
H1311 C131 H1311' 113.61 no
C1301 C131 H1311 116.68 no
C17 C191 H191' 109.45 no
C17 C191 H191" 109.47 no
C17 C191 H191 109.50 no
H191" C191 H191 109.52 no
H191' C191 H191" 109.40 no
H191' C191 H191 109.48 no
H192" C192 H192 109.51 no
H171 C192 H192 88.49 no
H192' C192 H192" 109.45 no
H192' C192 H192 109.55 no
C17 C192 H171 55.21 no
C17 C192 H192' 109.43 no
C17 C192 H192" 109.39 no
C17 C192 H192 109.49 no
H192' C192 H171 160.36 no
H192" C192 H171 69.76 no
C23 C22 H22 118.98 no
C21 C22 H22 118.90 no
C23 C24 H24 120.71 no
C25 C24 H24 120.74 no
C21 C26 H26 119.19 no
C25 C26 H26 119.21 no
C29 C210 C211 122.2(2) no
C212 C211 C215 119.7(3) no
C210 C211 C215 119.0(3) no
C210 C211 C212 121.3(3) no
C211 C212 C213 118.3(3) no
C214 C213 C216 120.4(3) no
C212 C213 C214 120.5(2) no
C212 C213 C216 119.0(3) no
C29 C214 C213 122.0(3) no
F27 C215 C211 112.1(3) yes
F27 C215 F28 108.3(3) yes
F27 C215 F29 105.4(4) yes
F29 C215 C211 112.5(3) yes
F28 C215 F29 104.7(3) yes
F28 C215 C211 113.3(3) yes
F211 C216 F212 106.7(2) yes
F211 C216 C213 113.9(2) yes
F212 C216 C213 111.6(2) yes
F210 C216 C213 111.9(2) yes
F210 C216 F211 106.9(2) yes
F210 C216 F212 105.3(2) yes
C218 C217 C222 115.1(2) no
C218 C217 B2 120.0(2) yes
C222 C217 B2 124.6(2) yes
C217 C218 C219 122.2(3) no
C220 C219 C223 118.4(3) no
C218 C219 C220 121.1(3) no
C218 C219 C223 120.6(3) no
C219 C220 C221 117.8(3) no
C220 C221 C224 118.3(3) no
C222 C221 C224 120.5(3) no
C220 C221 C222 121.2(3) no
C217 C222 C221 122.6(2) no
F213 C223 C219 112.4(3) yes
F214 C223 F215 106.2(3) yes
F213 C223 F214 105.5(3) yes
F213 C223 F215 106.2(3) yes
F214 C223 C219 113.6(3) yes
F215 C223 C219 112.4(3) yes
F217 C224 C221 113.5(3) yes
F216 C224 F217 107.6(3) yes
F216 C224 F218 106.1(3) yes
F216 C224 C221 115.5(3) yes
F217 C224 F218 99.4(4) yes
F218 C224 C221 113.2(3) yes
C226 C225 C230 115.8(2) no
C226 C225 B2 122.0(2) yes
C230 C225 B2 122.0(2) yes
C225 C226 C227 122.1(2) no
C228 C227 C231 120.6(2) no
C226 C227 C228 121.1(2) no
C226 C227 C231 118.1(2) no
C227 C228 C229 117.7(2) no
C230 C229 C232 118.9(2) no
C228 C229 C230 120.8(2) no
C228 C229 C232 120.2(2) no
C225 C230 C229 122.6(2) no
F219 C231 C227 112.4(2) yes
F219 C231 F220 106.6(2) yes
F219 C231 F221 105.2(2) yes
F220 C231 C227 112.8(2) yes
F221 C231 C227 112.0(2) yes
F220 C231 F221 107.3(2) yes
F223 C232 F224 105.0(2) yes
F223 C232 C229 111.8(3) yes
F222 C232 F223 106.0(2) yes
F222 C232 F224 107.1(3) yes
F222 C232 C229 113.5(2) yes
F224 C232 C229 112.9(2) yes
C29 C210 H210 118.88 no
C211 C210 H210 118.91 no
C211 C212 H212 120.84 no
C213 C212 H212 120.84 no
C213 C214 H214 119.00 no
C29 C214 H214 119.05 no
C217 C218 H218 118.90 no
C219 C218 H218 118.89 no
C219 C220 H220 121.10 no
C221 C220 H220 121.10 no
C221 C222 H222 118.72 no
C217 C222 H222 118.73 no
C225 C226 H226 118.95 no
C227 C226 H226 119.00 no
C227 C228 H228 121.13 no
C229 C228 H228 121.15 no
C229 C230 H230 118.73 no
C225 C230 H230 118.70 no
C21 B2 C217 104.0(2) yes
C21 B2 C225 110.9(2) yes
C29 B2 C225 103.6(2) yes
C217 B2 C225 113.3(2) yes
C29 B2 C217 113.1(2) yes
C21 B2 C29 112.3(2) yes

loop_
_geom_bond_atom_site_label_1
_geom_bond_atom_site_label_2
_geom_bond_distance
_geom_bond_publ_flag
Pd11 N11 2.093(2) yes
Pd11 N12 2.097(2) yes
Pd11 C1302 2.123(10) yes
Pd11 C129 2.105(4) yes
Pd11 C131 2.116(4) yes
Pd11 C1301 2.071(11) yes
F21 C27 1.336(4) yes
F22 C27 1.342(4) yes
F23 C27 1.338(4) yes
F24 C28 1.347(5) yes
F25 C28 1.315(5) yes
F26 C28 1.336(4) yes
F27 C215 1.287(6) yes
F28 C215 1.297(4) yes
F29 C215 1.309(6) yes
F210 C216 1.350(3) yes
F211 C216 1.319(4) yes
F212 C216 1.345(3) yes
F213 C223 1.332(4) yes
F214 C223 1.332(4) yes
F215 C223 1.330(4) yes
F216 C224 1.265(4) yes
F217 C224 1.307(5) yes
F218 C224 1.325(5) yes
F219 C231 1.345(3) yes
F220 C231 1.338(3) yes
F221 C231 1.337(4) yes
F222 C232 1.329(3) yes
F223 C232 1.338(4) yes
F224 C232 1.333(4) yes
N11 C113 1.282(3) yes
N11 C11 1.446(4) yes
N12 C115 1.282(4) yes
N12 C117 1.456(4) yes
C1301 C131 1.298(13) no
C1301 C129 1.271(18) no
C1302 C131 1.332(14) no
C1302 C129 1.328(11) no
C11 C16 1.393(4) no
C11 C12 1.395(5) no
C12 C13 1.397(5) no
C12 C17 1.510(7) no
C13 C14 1.376(5) no
C14 C15 1.381(5) no
C15 C16 1.405(4) no
C16 C110 1.523(5) no
C17 C192 1.157(19) no
C17 C18 1.472(8) no
C17 C191 1.664(8) no
C1301 H1301 0.9498 no
C1302 H1302 0.9501 no
C110 C112 1.538(6) no
C110 C111 1.504(5) no
C113 C115 1.485(4) no
C13 H13 0.9502 no
C113 C114 1.513(4) no
C14 H14 0.9494 no
C15 H15 0.9499 no
C115 C116 1.502(4) no
C117 C118 1.394(5) no
C17 H171 1.0006 no
C117 C122 1.404(5) no
C18 H18 0.9800 no
C18 H18" 0.9803 no
C118 C119 1.395(4) no
C18 H18' 0.9799 no
C118 C123 1.520(4) no
C119 C120 1.371(6) no
C120 C121 1.388(6) no
C121 C122 1.402(5) no
C122 C126 1.515(5) no
C123 C124 1.542(5) no
C123 C125 1.540(4) no
C126 C127 1.536(7) no
C126 C128 1.518(6) no
C110 H110 0.9994 no
C111 H111" 0.9798 no
C111 H111' 0.9800 no
C111 H111 0.9796 no
C112 H112 0.9802 no
C112 H112" 0.9803 no
C112 H112' 0.9791 no
C114 H114" 0.9804 no
C114 H114 0.9797 no
C114 H114' 0.9797 no
C116 H116' 0.9802 no
C116 H116" 0.9798 no
C116 H116 0.9803 no
C119 H119 0.9500 no
C120 H120 0.9498 no
C121 H121 0.9507 no
C21 C26 1.405(4) no
C21 C22 1.402(4) no
C21 B2 1.652(4) yes
C22 C23 1.399(4) no
C123 H123 0.9998 no
C23 C27 1.489(4) no
C23 C24 1.375(4) no
C124 H124' 0.9794 no
C124 H124" 0.9805 no
C24 C25 1.379(4) no
C124 H124 0.9802 no
C125 H125' 0.9793 no
C125 H125" 0.9804 no
C125 H125 0.9802 no
C25 C26 1.394(4) no
C25 C28 1.510(5) no
C126 H126 1.0002 no
C127 H127 0.9799 no
C127 H127" 0.9797 no
C127 H127' 0.9798 no
C128 H128 0.9797 no
C128 H128' 0.9803 no
C128 H128" 0.9797 no
C129 H1291' 0.9903 no
C129 H1291 0.9900 no
C29 C210 1.395(4) no
C29 C214 1.409(4) no
C29 B2 1.636(4) yes
C131 H1311' 0.9904 no
C131 H1311 0.9899 no
C191 H191' 0.9807 no
C191 H191 0.9791 no
C191 H191" 0.9802 no
C192 H192" 0.9805 no
C192 H192 0.9791 no
C192 H192' 0.9799 no
C192 H171 0.9743 no
C22 H22 0.9504 no
C24 H24 0.9506 no
C26 H26 0.9499 no
C210 C211 1.389(4) no
C211 C212 1.368(4) no
C211 C215 1.511(4) no
C212 C213 1.391(4) no
C213 C214 1.392(4) no
C213 C216 1.497(4) no
C217 C218 1.410(4) no
C217 C222 1.401(4) no
C217 B2 1.636(4) yes
C218 C219 1.389(4) no
C219 C223 1.497(4) no
C219 C220 1.383(4) no
C220 C221 1.385(4) no
C221 C222 1.383(4) no
C221 C224 1.511(4) no
C225 C226 1.402(4) no
C225 C230 1.401(4) no
C225 B2 1.638(4) yes
C226 C227 1.391(4) no
C227 C231 1.501(4) no
C227 C228 1.394(4) no
C228 C229 1.392(4) no
C229 C230 1.389(4) no
C229 C232 1.494(4) no
C210 H210 0.9503 no
C212 H212 0.9493 no
C214 H214 0.9501 no
C218 H218 0.9501 no
C220 H220 0.9499 no
C222 H222 0.9500 no
C226 H226 0.9497 no
C228 H228 0.9504 no
C230 H230 0.9504 no

loop_
_geom_contact_atom_site_label_1
_geom_contact_atom_site_label_2
_geom_contact_distance
_geom_contact_site_symmetry_2
_geom_contact_publ_flag
Pd11 C17 3.825(5) . no
Pd11 C18 4.062(6) . no
Pd11 C110 4.140(3) . no
Pd11 C125 3.834(4) . no
Pd11 C126 3.639(4) . no
Pd11 H18' 3.4047 . no
Pd11 H110 3.5848 . no
Pd11 H125 2.8970 . no
Pd11 H126 2.7994 . no
Pd11 H171 3.3018 . no
F21 F221 2.836(3) 2_665 no
F22 C116 3.334(4) 2_665 no
F22 F219 2.936(3) 1_655 no
F22 F220 2.892(3) 1_655 no
F23 C114 3.327(4) 1_655 no
F24 F211 3.034(3) 1_655 no
F24 F212 2.864(3) 1_655 no
F25 C131 3.153(5) 1_665 no
F26 C14 3.310(4) 1_655 no
F27 C18 3.135(8) 1_665 no
F29 F215 2.990(5) 2_676 no
F21 H22 2.4184 . no
F22 H116" 2.5252 2_665 no
F22 H24 2.6168 . no
F22 H121 2.8577 1_665 no
F22 H120 2.7762 1_665 no
F23 H191" 2.5942 1_655 no
F23 H114 2.7790 1_655 no
F24 H24 2.4308 . no
F25 H1311 2.3971 1_665 no
F26 H14 2.6802 1_655 no
F26 H26 2.6325 . no
F27 H18" 2.7119 1_665 no
F28 H210 2.6320 . no
F28 H1302 2.5070 1_665 no
F29 H112" 2.7457 2_676 no
F29 H212 2.4174 . no
F210 C29 3.287(3) 2_676 no
F210 C210 3.271(3) 2_676 no
F211 F24 3.034(3) 1_455 no
F212 F24 2.864(3) 1_455 no
F213 C112 3.272(7) 2_666 no
F214 C125 3.246(4) 2_666 no
F215 F29 2.990(5) 2_676 no
F217 C115 3.366(4) . no
F217 C113 3.306(4) . no
F219 F22 2.936(3) 1_455 no
F220 F22 2.892(3) 1_455 no
F221 F21 2.836(3) 2_665 no
F221 C114 3.357(4) . no
F222 F224 3.105(3) 2_675 no
F224 F224 3.088(3) 2_675 no
F224 F222 3.105(3) 2_675 no
F210 H218 2.6713 2_676 no
F210 H212 2.5251 . no
F210 H26 2.6801 2_676 no
F211 H214 2.4754 . no
F211 H111" 2.8489 . no
F212 H1311' 2.7548 1_565 no
F213 H220 2.7956 . no
F213 H112 2.7433 2_666 no
F214 H218 2.3926 . no
F214 H212 2.6373 2_676 no
F215 H220 2.8229 . no
F215 H220 2.7308 2_666 no
F216 H18 2.8608 1_655 no
F217 H220 2.8547 . no
F217 H123 2.8112 . no
F217 H110 2.5193 . no
F218 H222 2.3930 . no
F219 H111 2.8693 . no
F219 H120 2.5438 1_565 no
F219 H24 2.8281 1_455 no
F219 H226 2.6077 . no
F220 H114' 2.7437 2_565 no
F220 H228 2.4481 . no
F220 H120 2.6569 1_565 no
F220 H192 2.8323 2_565 no
F221 H114" 2.7072 . no
F222 H228 2.4332 . no
F222 H128" 2.7927 2_565 no
F224 H230 2.6337 . no
N11 N12 2.606(3) . no
N11 C115 2.358(4) . no
N11 C129 3.370(4) . no
N11 C192 3.23(2) . no
N12 C113 2.338(4) . no
N12 C131 3.393(4) . no
N12 N11 2.606(3) . no
N12 C125 3.317(4) . no
N11 H110 2.4619 . no
N11 H171 2.4026 . no
N11 H192 2.9253 . no
N12 H123 2.6644 . no
N12 H125 2.7441 . no
N12 H126 2.4089 . no
C1301 C14 3.574(11) 2_566 no
C14 F26 3.310(4) 1_455 no
C14 C25 3.411(4) 1_455 no
C14 C1301 3.574(11) 2_566 no
C15 C129 3.521(5) 2_566 no
C16 C114 3.567(4) . no
C17 Pd11 3.825(5) . no
C17 C113 3.446(5) . no
C18 F27 3.135(8) 1_445 no
C18 Pd11 4.062(6) . no
C22 C230 3.141(4) . no
C25 C14 3.411(4) 1_655 no
C26 C218 3.584(4) . no
C26 C210 3.136(4) . no
C29 F210 3.287(3) 2_676 no
C1301 H1311 1.9537 . no
C1301 H1311' 1.9533 . no
C1301 H1291 1.9291 . no
C1301 H1291' 1.9296 . no
C1302 H1311 1.5444 . no
C1302 H1291 2.2483 . no
C1302 H1291' 1.5361 . no
C1302 H1311' 2.2509 . no
C110 C113 3.508(4) . no
C110 Pd11 4.140(3) . no
C11 H192 3.0105 . no
C11 H114 2.5118 . no
C112 F213 3.272(7) 2_666 no
C13 H191 2.8434 . no
C13 H18 2.8460 . no
C113 C110 3.508(4) . no
C113 F217 3.306(4) . no
C113 C192 3.38(2) . no
C113 C17 3.446(5) . no
C114 C16 3.567(4) . no
C114 F23 3.327(4) 1_455 no
C114 F221 3.357(4) . no
C14 H1301 2.8414 2_566 no
C115 C123 3.384(4) . no
C15 H111" 2.7869 . no
C115 F217 3.366(4) . no
C115 C126 3.538(5) . no
C15 H112" 2.9494 . no
C116 C118 3.418(4) . no
C16 H114 2.9330 . no
C116 C123 3.542(4) . no
C116 F22 3.334(4) 2_665 no
C118 C116 3.418(4) . no
C18 H13 2.9688 . no
C21 H210 2.7594 . no
C21 H230 2.7454 . no
C22 H230 2.7483 . no
C123 C116 3.542(4) . no
C123 C115 3.384(4) . no
C125 F214 3.246(4) 2_666 no
C125 N12 3.317(4) . no
C25 H14 3.0643 1_655 no
C125 Pd11 3.834(4) . no
C26 H210 2.6730 . no
C126 Pd11 3.639(4) . no
C126 C115 3.538(5) . no
C129 C131 2.390(6) . no
C129 C11 3.545(5) . no
C29 H218 2.8455 . no
C129 N11 3.370(4) . no
C29 H26 2.8070 . no
C129 C15 3.521(5) 2_566 no
C131 N12 3.393(4) . no
C131 F25 3.153(5) 1_445 no
C131 C117 3.593(5) . no
C131 C129 2.390(6) . no
C192 N11 3.23(2) . no
C192 C113 3.38(2) . no
C210 C26 3.136(4) . no
C210 F210 3.271(3) 2_676 no
C111 H15 2.8981 . no
C112 H15 2.9646 . no
C113 H192 2.7843 . no
C113 H171 2.7505 . no
C113 H110 2.8262 . no
C214 C218 3.362(4) . no
C114 H116' 2.9893 . no
C114 H116" 2.7889 . no
C114 H192 2.8038 . no
C115 H123 2.7320 . no
C115 H128' 3.0254 . no
C116 H114' 2.9242 . no
C116 H128' 3.0445 . no
C116 H114" 2.8525 . no
C116 H123 2.7809 . no
C117 H125 2.9869 . no
C117 H116 2.4963 . no
C218 C214 3.362(4) . no
C118 H116 2.8128 . no
C218 C26 3.584(4) . no
C119 H124" 2.9218 . no
C119 H124 2.7847 . no
C121 H127 2.7933 . no
C121 H127" 3.0033 . no
C222 C226 3.122(4) . no
C124 H119 2.5609 . no
C226 C222 3.122(4) . no
C126 H192" 3.0320 . no
C127 H121 2.6682 . no
C128 H192" 2.7228 . no
C129 H1302 1.9416 . no
C129 H1301 1.8447 . no
C129 H1311 2.8457 . no
C230 C22 3.141(4) . no
C131 H125 3.0289 . no
C131 H1301 1.8683 . no
C131 H1302 1.9457 . no
C131 H1291' 2.8420 . no
C191 H13 2.8096 . no
C192 H228 2.9733 2_565 no
C210 H26 2.7106 . no
C212 H125" 2.9875 1_565 no
C214 H218 3.0630 . no
C217 H226 2.8023 . no
C217 H214 2.8235 . no
C218 H214 3.0309 . no
C221 H111' 2.9767 . no
C222 H111' 2.9810 . no
C222 H226 2.6666 . no
C225 H222 2.7857 . no
C225 H22 2.7539 . no
C226 H222 2.6112 . no
C228 H191' 3.0069 2_565 no
C230 H22 2.7678 . no
C231 H120 2.9292 1_565 no
H111' C222 2.9810 . no
H111' C221 2.9767 . no
H111' H112 2.5650 . no
H111" F211 2.8489 . no
H111" C15 2.7869 . no
H111" H15 2.3492 . no
H111" H112" 2.4199 . no
H112' H1291 2.2899 . no
H112" C15 2.9494 . no
H112" F29 2.7457 2_676 no
H112" H15 2.5303 . no
H112" H111" 2.4199 . no
H114' C116 2.9242 . no
H114' H116" 2.4306 . no
H114' H192 2.3713 . no
H114' F220 2.7437 2_565 no
H114" C116 2.8525 . no
H114" F221 2.7072 . no
H114" H116' 2.5552 . no
H116' C114 2.9893 . no
H116' H114" 2.5552 . no
H116' H123 2.5926 . no
H116" H114' 2.4306 . no
H116" F22 2.5252 2_665 no
H116" C114 2.7889 . no
H124' H125' 2.4737 . no
H124" H119 2.5470 . no
H124" C119 2.9218 . no
H125' H124' 2.4737 . no
H125" H124 2.5554 . no
H125" C212 2.9875 1_545 no
H13 H191 2.3283 . no
H13 C191 2.8096 . no
H13 H18 2.4558 . no
H13 C18 2.9688 . no
H127' H128" 2.4738 . no
H14 C25 3.0643 1_455 no
H14 F26 2.6802 1_455 no
H14 H1301 2.3923 2_566 no
H127" C121 3.0033 . no
H15 C112 2.9646 . no
H15 C111 2.8981 . no
H15 H111" 2.3492 . no
H15 H112" 2.5303 . no
H128' C115 3.0254 . no
H128' C116 3.0445 . no
H128" F222 2.7927 2_565 no
H128" H127' 2.4738 . no
H128" H192" 2.2255 . no
H191' H18" 2.5643 . no
H191' C228 3.0069 2_565 no
H191' H228 2.3313 2_565 no
H18 H191 2.4098 . no
H18 H13 2.4558 . no
H18 C13 2.8460 . no
H18 F216 2.8608 1_455 no
H18' Pd11 3.4047 . no
H18" H192" 2.0923 . no
H18" H192' 2.3562 . no
H18" H191' 2.5643 . no
H18" F27 2.7119 1_445 no
H191" F23 2.5942 1_455 no
H192' H18" 2.3562 . no
H192' H228 2.4738 2_565 no
H192" H128" 2.2255 . no
H192" C128 2.7228 . no
H192" H18" 2.0923 . no
H192" H126 2.4507 . no
H192" C126 3.0320 . no
H1291 H112' 2.2899 . no
H22 C230 2.7678 . no
H22 C225 2.7539 . no
H22 F21 2.4184 . no
H1301 H14 2.3923 2_566 no
H1301 C14 2.8414 2_566 no
H24 F219 2.8281 1_655 no
H24 F22 2.6168 . no
H24 F24 2.4308 . no
H1302 F28 2.5070 1_445 no
H1311 F25 2.3971 1_445 no
H26 H210 2.4378 . no
H26 C210 2.7106 . no
H26 C29 2.8070 . no
H26 F26 2.6325 . no
H26 F210 2.6801 2_676 no
H1311' F212 2.7548 1_545 no
H1311' H125 2.5253 . no
H110 Pd11 3.5848 . no
H110 C113 2.8262 . no
H110 N11 2.4619 . no
H110 F217 2.5193 . no
H111 F219 2.8693 . no
H112 H111' 2.5650 . no
H112 F213 2.7433 2_666 no
H114 F23 2.7790 1_455 no
H114 C11 2.5118 . no
H114 C16 2.9330 . no
H116 C117 2.4963 . no
H116 C118 2.8128 . no
H119 C124 2.5609 . no
H119 H124" 2.5470 . no
H119 H124 2.1829 . no
H120 F22 2.7762 1_445 no
H120 F220 2.6569 1_545 no
H120 C231 2.9292 1_545 no
H120 F219 2.5438 1_545 no
H121 F22 2.8577 1_445 no
H121 H127 2.2167 . no
H121 C127 2.6682 . no
H123 F217 2.8112 . no
H123 C116 2.7809 . no
H123 N12 2.6644 . no
H123 C115 2.7320 . no
H123 H116' 2.5926 . no
H124 H119 2.1829 . no
H124 C119 2.7847 . no
H124 H125" 2.5554 . no
H125 C131 3.0289 . no
H125 Pd11 2.8970 . no
H125 H1311' 2.5253 . no
H125 C117 2.9869 . no
H125 N12 2.7441 . no
H126 H192" 2.4507 . no
H126 Pd11 2.7994 . no
H126 N12 2.4089 . no
H127 C121 2.7933 . no
H127 H121 2.2167 . no
H127 H128 2.4998 . no
H128 H127 2.4998 . no
H171 Pd11 3.3018 . no
H171 N11 2.4026 . no
H171 C113 2.7505 . no
H191 H18 2.4098 . no
H191 H13 2.3283 . no
H191 C13 2.8434 . no
H192 C11 3.0105 . no
H192 C113 2.7843 . no
H192 H114' 2.3713 . no
H192 F220 2.8323 2_565 no
H192 C114 2.8038 . no
H192 N11 2.9253 . no
H210 F28 2.6320 . no
H210 C21 2.7594 . no
H210 C26 2.6730 . no
H210 H26 2.4378 . no
H212 F29 2.4174 . no
H212 F210 2.5251 . no
H212 F214 2.6373 2_676 no
H214 F211 2.4754 . no
H214 C217 2.8235 . no
H214 C218 3.0309 . no
H218 F214 2.3926 . no
H218 C29 2.8455 . no
H218 C214 3.0630 . no
H218 F210 2.6713 2_676 no
H220 F213 2.7956 . no
H220 F215 2.8229 . no
H220 F217 2.8547 . no
H220 F215 2.7308 2_666 no
H222 F218 2.3930 . no
H222 C225 2.7857 . no
H222 C226 2.6112 . no
H222 H226 2.3193 . no
H226 F219 2.6077 . no
H226 C217 2.8023 . no
H226 C222 2.6666 . no
H226 H222 2.3193 . no
H228 F220 2.4481 . no
H228 F222 2.4332 . no
H228 H191' 2.3313 2_565 no
H228 C192 2.9733 2_565 no
H228 H192' 2.4738 2_565 no
H230 F224 2.6337 . no
H230 C21 2.7454 . no
H230 C22 2.7483 . no

loop_
_geom_hbond_atom_site_label_D
_geom_hbond_atom_site_label_H
_geom_hbond_atom_site_label_A
_geom_hbond_distance_DH
_geom_hbond_distance_HA
_geom_hbond_distance_DA
_geom_hbond_angle_DHA
_geom_hbond_site_symmetry_A
_geom_hbond_publ_flag
C116 H116" F22 0.9800 2.5300 3.334(4) 140.00 2_665 yes
C22 H22 F21 0.9500 2.4200 2.749(3) 100.00 . yes
C1302 H1302 F28 0.9500 2.5100 3.381(15) 153.00 1_445 yes
C131 H1311 F25 0.9900 2.4000 3.153(5) 133.00 1_445 yes
C110 H110 F217 1.0000 2.5200 3.442(5) 153.00 . yes
C110 H110 N11 1.0000 2.4600 2.948(4) 109.00 . yes
C120 H120 F219 0.9500 2.5400 3.429(5) 155.00 1_545 yes
C126 H126 N12 1.0000 2.4100 2.849(5) 106.00 . yes
C17 H171 N11 1.0000 2.4000 2.872(5) 108.00 . yes
C218 H218 F214 0.9500 2.3900 2.737(3) 101.00 . yes
C222 H222 F218 0.9500 2.3900 2.738(5) 101.00 . yes

loop_
_geom_torsion_atom_site_label_1
_geom_torsion_atom_site_label_2
_geom_torsion_atom_site_label_3
_geom_torsion_atom_site_label_4
_geom_torsion
_geom_torsion_publ_flag
N12 Pd11 N11 C11 169.0(2) no
N12 Pd11 N11 C113 -7.0(2) no
C1302 Pd11 N11 C11 6.7(6) no
C1302 Pd11 N11 C113 -169.3(6) no
C129 Pd11 N11 C11 -12.0(3) no
C129 Pd11 N11 C113 172.1(2) no
N11 Pd11 N12 C115 7.1(2) no
N11 Pd11 N12 C117 -170.5(2) no
C1302 Pd11 N12 C115 169.4(6) no
C1302 Pd11 N12 C117 -8.2(7) no
C131 Pd11 N12 C115 -170.6(2) no
C131 Pd11 N12 C117 11.8(3) no
N11 Pd11 C1302 C129 -30.9(10) no
N11 Pd11 C1302 C131 -174.4(2) no
N12 Pd11 C1302 C129 176.7(3) no
N12 Pd11 C1302 C131 33.3(9) no
C129 Pd11 C1302 C131 -143.4(10) no
C131 Pd11 C1302 C129 143.4(10) no
N11 Pd11 C129 C1302 159.9(7) no
C131 Pd11 C129 C1302 -22.4(7) no
N12 Pd11 C131 C1302 -158.4(6) no
C129 Pd11 C131 C1302 22.4(6) no
Pd11 N11 C11 C16 92.7(3) no
C113 N11 C11 C12 93.9(4) no
Pd11 N11 C11 C12 -81.7(3) no
Pd11 N11 C113 C115 6.1(3) no
C113 N11 C11 C16 -91.8(4) no
Pd11 N11 C113 C114 -179.1(2) no
C11 N11 C113 C114 5.1(4) no
C11 N11 C113 C115 -169.7(2) no
Pd11 N12 C115 C116 177.6(2) no
Pd11 N12 C115 C113 -6.2(3) no
Pd11 N12 C117 C118 -101.0(3) no
C117 N12 C115 C113 171.4(3) no
C117 N12 C115 C116 -4.9(4) no
C115 N12 C117 C122 -103.4(3) no
Pd11 N12 C117 C122 74.0(3) no
C115 N12 C117 C118 81.6(4) no
C129 C1302 C131 Pd11 -45.7(8) no
C131 C1302 C129 Pd11 45.8(8) no
N11 C11 C12 C17 -6.1(5) no
C16 C11 C12 C13 -1.0(5) no
C16 C11 C12 C17 179.7(4) no
N11 C11 C16 C15 -172.9(3) no
N11 C11 C16 C110 6.2(4) no
C12 C11 C16 C15 1.1(4) no
C12 C11 C16 C110 -179.8(3) no
N11 C11 C12 C13 173.2(3) no
C11 C12 C13 C14 0.2(5) no
C17 C12 C13 C14 179.5(4) no
C11 C12 C17 C191 -126.6(4) no
C13 C12 C17 C18 -64.3(5) no
C13 C12 C17 C191 54.1(5) no
C11 C12 C17 C18 115.0(4) no
C12 C13 C14 C15 0.4(5) no
C13 C14 C15 C16 -0.4(5) no
C14 C15 C16 C11 -0.4(4) no
C14 C15 C16 C110 -179.6(3) no
C11 C16 C110 C111 122.2(3) no
C15 C16 C110 C111 -58.7(4) no
C11 C16 C110 C112 -115.6(4) no
C15 C16 C110 C112 63.5(5) no
C16 C110 C111 H111' -178.97 no
C16 C110 C111 H111" 61.04 no
C16 C110 C111 H111 -59.00 no
C112 C110 C111 H111' 58.23 no
C112 C110 C111 H111" -61.76 no
C112 C110 C111 H111 178.20 no
H110 C110 C111 H111' -59.67 no
H110 C110 C111 H111" -179.66 no
H110 C110 C111 H111 60.29 no
C16 C110 C112 H112' 45.22 no
C16 C110 C112 H112" -74.84 no
C16 C110 C112 H112 165.27 no
C111 C110 C112 H112' 168.88 no
C111 C110 C112 H112" 48.81 no
C111 C110 C112 H112 -71.08 no
H110 C110 C112 H112' -73.20 no
H110 C110 C112 H112" 166.73 no
H110 C110 C112 H112 46.84 no
N11 C113 C114 H114' -112.57 no
N11 C113 C114 H114" 127.46 no
N11 C113 C114 H114 7.48 no
C115 C113 C114 H114' 62.11 no
C115 C113 C114 H114" -57.86 no
C115 C113 C114 H114 -177.84 no
N12 C115 C116 H116' -116.58 no
N12 C115 C116 H116" 123.41 no
N12 C115 C116 H116 3.38 no
C113 C115 C116 H116' 67.33 no
C113 C115 C116 H116" -52.69 no
C113 C115 C116 H116 -172.71 no
C117 C118 C119 H119 179.57 no
C123 C118 C119 H119 -2.03 no
C117 C118 C123 H123 -40.11 no
C119 C118 C123 H123 141.58 no
C118 C119 C120 H120 -179.77 no
H119 C119 C120 C121 -179.54 no
H119 C119 C120 H120 0.32 no
C119 C120 C121 H121 178.74 no
H120 C120 C121 C122 178.74 no
H120 C120 C121 H121 -1.12 no
H121 C121 C122 C117 -177.83 no
H121 C121 C122 C126 -0.69 no
C26 C21 B2 C217 -89.8(3) no
C26 C21 B2 C225 148.2(3) no
C22 C21 C26 C25 1.6(4) no
B2 C21 C26 C25 177.5(3) no
C22 C21 B2 C29 -151.6(3) no
C22 C21 B2 C217 85.9(3) no
C22 C21 B2 C225 -36.2(4) no
C26 C21 C22 C23 -2.0(4) no
B2 C21 C22 C23 -177.9(3) no
C26 C21 B2 C29 32.8(4) no
C21 C22 C23 C24 0.8(5) no
C21 C22 C23 C27 -178.5(3) no
C117 C122 C126 H126 -27.25 no
C121 C122 C126 H126 155.77 no
C118 C123 C124 H124 -64.69 no
C125 C123 C124 H124' -60.50 no
C125 C123 C124 H124" 179.49 no
C118 C123 C124 H124' 175.25 no
C118 C123 C124 H124" 55.25 no
H123 C123 C125 H125 57.98 no
C27 C23 C24 C25 -179.9(3) no
C22 C23 C27 F21 15.9(4) no
C22 C23 C27 F22 135.2(3) no
C22 C23 C27 F23 -106.4(3) no
C24 C23 C27 F21 -163.4(3) no
C24 C23 C27 F22 -44.1(4) no
C24 C23 C27 F23 74.3(4) no
C118 C123 C125 H125' -179.09 no
C118 C123 C125 H125" 60.89 no
C118 C123 C125 H125 -59.04 no
C124 C123 C125 H125' 54.42 no
C124 C123 C125 H125" -65.60 no
C124 C123 C125 H125 174.47 no
H123 C123 C125 H125' -62.08 no
H123 C123 C125 H125" 177.90 no
C22 C23 C24 C25 0.8(5) no
H123 C123 C124 H124' 55.97 no
H123 C123 C124 H124" -64.03 no
C125 C123 C124 H124 59.55 no
H123 C123 C124 H124 176.03 no
C23 C24 C25 C28 -179.5(3) no
C23 C24 C25 C26 -1.1(5) no
C24 C25 C26 C21 -0.1(5) no
C26 C25 C28 F26 48.1(5) no
C24 C25 C28 F25 106.8(4) no
C28 C25 C26 C21 178.3(3) no
C24 C25 C28 F24 -15.9(5) no
C26 C25 C28 F25 -71.6(4) no
C24 C25 C28 F26 -133.5(3) no
C26 C25 C28 F24 165.7(3) no
H126 C126 C128 H128 179.26 no
C122 C126 C127 H127' 171.83 no
C122 C126 C127 H127" 51.80 no
C122 C126 C127 H127 -68.19 no
C128 C126 C127 H127' -62.95 no
C128 C126 C127 H127" 177.02 no
C128 C126 C127 H127 57.02 no
H126 C126 C127 H127' 53.28 no
H126 C126 C127 H127" -66.74 no
H126 C126 C127 H127 173.26 no
C122 C126 C128 H128' -58.37 no
C122 C126 C128 H128" -178.34 no
C122 C126 C128 H128 61.59 no
C127 C126 C128 H128' 175.46 no
C127 C126 C128 H128" 55.49 no
C127 C126 C128 H128 -64.58 no
H126 C126 C128 H128' 59.31 no
H126 C126 C128 H128" -60.67 no
C210 C29 B2 C21 31.1(3) no
C210 C29 B2 C217 148.4(2) no
C210 C29 B2 C225 -88.6(3) no
C214 C29 B2 C21 -157.3(2) no
C214 C29 B2 C217 -40.0(3) no
C214 C29 B2 C225 83.0(3) no
C214 C29 C210 C211 3.9(4) no
B2 C29 C210 C211 176.0(2) no
B2 C29 C214 C213 -173.2(2) no
C210 C29 C214 C213 -1.0(4) no
C29 C210 C211 C212 -4.0(4) no
C29 C210 C211 C215 178.5(3) no
C210 C211 C212 C213 0.9(4) no
C210 C211 C215 F29 -163.3(3) no
C215 C211 C212 C213 178.4(3) no
C210 C211 C215 F28 -44.7(4) no
C212 C211 C215 F29 19.2(5) no
C212 C211 C215 F28 137.7(3) no
C210 C211 C215 F27 78.2(4) no
C212 C211 C215 F27 -99.5(4) no
C211 C212 C213 C214 2.0(4) no
C211 C212 C213 C216 -173.8(3) no
C212 C213 C216 F210 -37.5(4) no
C214 C213 C216 F211 25.4(4) no
C214 C213 C216 F210 146.8(3) no
C214 C213 C216 F212 -95.5(3) no
C216 C213 C214 C29 173.8(2) no
C212 C213 C214 C29 -1.9(4) no
C212 C213 C216 F211 -158.9(2) no
C212 C213 C216 F212 80.2(3) no
C222 C217 B2 C225 24.4(3) no
C222 C217 C218 C219 0.1(4) no
B2 C217 C218 C219 -174.1(2) no
C218 C217 B2 C29 -44.6(3) no
C218 C217 C222 C221 2.5(4) no
C218 C217 B2 C21 77.5(3) no
C222 C217 B2 C29 141.8(2) no
C218 C217 B2 C225 -162.0(2) no
C222 C217 B2 C21 -96.1(3) no
B2 C217 C222 C221 176.3(2) no
C217 C218 C219 C223 176.1(3) no
C217 C218 C219 C220 -2.2(4) no
C223 C219 C220 C221 -176.6(3) no
C218 C219 C223 F213 -120.9(3) no
C218 C219 C223 F214 -1.3(4) no
C218 C219 C223 F215 119.3(3) no
C220 C219 C223 F213 57.5(4) no
C220 C219 C223 F214 177.1(3) no
C218 C219 C220 C221 1.8(4) no
C220 C219 C223 F215 -62.3(4) no
C219 C220 C221 C224 -178.2(3) no
C219 C220 C221 C222 0.7(4) no
C222 C221 C224 F217 -117.7(3) no
C220 C221 C224 F216 -63.7(4) no
C220 C221 C224 F217 61.3(4) no
C224 C221 C222 C217 176.0(3) no
C222 C221 C224 F216 117.4(3) no
C220 C221 C222 C217 -3.0(4) no
C220 C221 C224 F218 173.7(3) no
C222 C221 C224 F218 -5.3(5) no
C226 C225 B2 C21 150.9(3) no
B2 C225 C226 C227 177.4(3) no
C226 C225 C230 C229 -2.0(4) no
C230 C225 C226 C227 2.7(4) no
C230 C225 B2 C21 -34.8(3) no
C230 C225 B2 C29 85.9(3) no
B2 C225 C230 C229 -176.7(2) no
C226 C225 B2 C29 -88.4(3) no
C226 C225 B2 C217 34.4(3) no
C230 C225 B2 C217 -151.3(2) no
C225 C226 C227 C231 173.2(3) no
C225 C226 C227 C228 -1.8(4) no
C226 C227 C231 F219 48.7(4) no
C226 C227 C228 C229 0.0(4) no
C231 C227 C228 C229 -174.9(3) no
C226 C227 C231 F221 -69.5(3) no
C228 C227 C231 F219 -136.2(3) no
C228 C227 C231 F220 -15.7(4) no
C228 C227 C231 F221 105.5(3) no
C226 C227 C231 F220 169.3(2) no
C227 C228 C229 C230 0.8(4) no
C227 C228 C229 C232 177.7(3) no
C230 C229 C232 F224 -48.3(3) no
C228 C229 C232 F222 12.7(4) no
C228 C229 C232 F223 -107.2(3) no
C228 C229 C232 F224 134.8(3) no
C230 C229 C232 F222 -170.3(3) no
C230 C229 C232 F223 69.8(3) no
C232 C229 C230 C225 -176.7(3) no
C228 C229 C230 C225 0.3(4) no
